data_2023266
loop_
_publ_author_name
'Upmann, Daniel'
'Bockfeld, Dirk'
'Jones, Peter G.'
'T\^arcoveanu, Eliza'

_publ_section_title
;
 Crystal structures of seven mixed-valence gold compounds of the form [(R
 1 R 2 R 3PE)2AuI]+[AuIII X 4]&#x2212; (R = tert-butyl or isopropyl, E = S
 or Se, and X = Cl or Br)
;
_journal_coeditor_code WM5733
_journal_issue 10
_journal_name_full 'Acta Crystallographica Section E Crystallographic Communications'
_journal_page_first 1087
_journal_page_last 1096
_journal_paper_doi 10.1107/S2056989024009095
_journal_volume 80
_journal_year 2024
_chemical_formula_iupac '[Au (C12 H27 P1 S1)2] [Au Cl4]'
_chemical_formula_moiety 'C24 H54 Au P2 S2 +, Au Cl4 -'
_chemical_formula_sum 'C24 H54 Au2 Cl4 P2 S2'
_chemical_formula_weight 1004.46
_chemical_name_common
;
Bis(tri-<i>tert</i>-butylphosphane sulfide)gold(I) tetrachloridoaurate(III)
;
_chemical_name_systematic
;
Bis(tri-<i>tert</i>-butylphosphane sulfide-\k<i>S</i>)gold(I)
tetrachloridoaurate(III)
;
_space_group_crystal_system triclinic
_space_group_IT_number 2
_space_group_name_Hall '-P 1'
_space_group_name_H-M_alt 'P -1'
_atom_sites_solution_hydrogens geom
_atom_sites_solution_primary direct
_atom_sites_solution_secondary difmap
_audit_creation_method SHELXL-2019/3
_cell_angle_alpha 107.427(3)
_cell_angle_beta 97.511(3)
_cell_angle_gamma 102.841(3)
_cell_formula_units_Z 1
_cell_length_a 8.5541(2)
_cell_length_b 9.1550(3)
_cell_length_c 12.0421(4)
_cell_measurement_reflns_used 64231
_cell_measurement_temperature 100(2)
_cell_measurement_theta_max 30.7560
_cell_measurement_theta_min 2.4090
_cell_volume 857.31(5)
_computing_cell_refinement
;
CrysAlisPro (Rigaku OD, 2015)
;
_computing_data_collection
;
CrysAlisPro (Rigaku OD, 2015)
;
_computing_data_reduction
;
CrysAlisPro (Rigaku OD, 2015)
;
_computing_molecular_graphics
;
XP (Bruker, 1998)
;
_computing_publication_material
;
publCIF (Westrip, 2010)
;
_computing_structure_refinement
;
<i>SHELXL2019/3</i> (Sheldrick, 2015)
;
_computing_structure_solution
;
SHELXS97 (Sheldrick, 2008)
;
_diffrn_ambient_temperature 100(2)
_diffrn_detector_area_resol_mean 16.1419
_diffrn_measured_fraction_theta_full 0.979
_diffrn_measured_fraction_theta_max 0.946
_diffrn_measurement_device_type 'Oxford Diffraction Xcalibur, Eos'
_diffrn_measurement_method \w-scan
_diffrn_radiation_type MoK\a
_diffrn_radiation_wavelength 0.71073
_diffrn_reflns_av_R_equivalents 0.0433
_diffrn_reflns_av_unetI/netI 0.0141
_diffrn_reflns_limit_h_max 12
_diffrn_reflns_limit_h_min -12
_diffrn_reflns_limit_k_max 13
_diffrn_reflns_limit_k_min -13
_diffrn_reflns_limit_l_max 17
_diffrn_reflns_limit_l_min -17
_diffrn_reflns_number 166022
_diffrn_reflns_theta_full 30.500
_diffrn_reflns_theta_max 31.083
_diffrn_reflns_theta_min 2.426
_diffrn_source 'fine-focus sealed X-ray tube'
_exptl_absorpt_coefficient_mu 9.087
_exptl_absorpt_correction_T_max 1.00000
_exptl_absorpt_correction_T_min 0.62297
_exptl_absorpt_correction_type multi-scan
_exptl_absorpt_process_details
;
(CrysAlisPro; Rigaku OD, 2015)
;
_exptl_crystal_colour yellow
_exptl_crystal_density_diffrn 1.946
_exptl_crystal_density_method 'not measured'
_exptl_crystal_description block
_exptl_crystal_F_000 486
_exptl_crystal_size_max 0.2
_exptl_crystal_size_mid 0.15
_exptl_crystal_size_min 0.15
_refine_diff_density_max 1.024
_refine_diff_density_min -1.379
_refine_ls_extinction_coef 0.00495(18)
_refine_ls_extinction_expression
;<i>F</i>~c~^*^ =
 <i>kF</i>~c~[1+0.001\\times<i>F</i>~c~^2^\l^3^/sin(2\q)]^-1/4^
;
_refine_ls_extinction_method
;
<i>SHELXL2019/3</i> (Sheldrick, 2015)
;
_refine_ls_goodness_of_fit_ref 1.094
_refine_ls_hydrogen_treatment constr
_refine_ls_matrix_type full
_refine_ls_number_parameters 167
_refine_ls_number_reflns 5209
_refine_ls_number_restraints 0
_refine_ls_restrained_S_all 1.094
_refine_ls_R_factor_all 0.0204
_refine_ls_R_factor_gt 0.0161
_refine_ls_shift/su_max 0.000
_refine_ls_shift/su_mean 0.000
_refine_ls_structure_factor_coef Fsqd
_refine_ls_weighting_details 'w=1/[\s^2^(Fo^2^)+(0.0185P)^2^+0.7041P] where P=(Fo^2^+2Fc^2^)/3'
_refine_ls_weighting_scheme calc
_refine_ls_wR_factor_gt 0.0365
_refine_ls_wR_factor_ref 0.0382
_reflns_number_gt 4622
_reflns_number_total 5209
_reflns_threshold_expression 'I > 2\s(I)'
_cod_data_source_file wm5733.cif
_cod_data_source_block 3
_cod_original_cell_volume 857.30(5)
_cod_database_code 2023266
_shelx_space_group_comment
;
The symmetry employed for this shelxl refinement is uniquely defined
by the following loop, which should always be used as a source of
symmetry information in preference to the above space-group names.
They are only intended as comments.
;
_shelx_estimated_absorpt_t_min 0.264
_shelx_estimated_absorpt_t_max 0.343

loop_
_space_group_symop_operation_xyz
'x, y, z'
'-x, -y, -z'

loop_
_atom_site_type_symbol
_atom_site_label
_atom_site_fract_x
_atom_site_fract_y
_atom_site_fract_z
_atom_site_U_iso_or_equiv
_atom_site_adp_type
_atom_site_calc_flag
_atom_site_occupancy
_atom_site_disorder_assembly
_atom_site_disorder_group
Au Au1 0.500000 0.000000 0.500000 0.01381(4) Uani d 1 . .
P P1 0.23333(6) 0.11351(5) 0.31699(4) 0.01003(9) Uani d 1 . .
S S1 0.32514(6) 0.15468(6) 0.49180(4) 0.01576(9) Uani d 1 . .
C C1 0.1171(2) 0.2704(2) 0.32846(16) 0.0142(3) Uani d 1 . .
C C2 0.0891(2) -0.0945(2) 0.24486(16) 0.0132(3) Uani d 1 . .
C C3 0.4057(2) 0.1460(2) 0.23434(15) 0.0129(3) Uani d 1 . .
C C11 -0.0022(3) 0.2404(2) 0.21169(18) 0.0187(4) Uani d 1 . .
H H11A -0.048072 0.331055 0.219483 0.028 Uiso calc 1 . .
H H11B -0.091156 0.143334 0.194725 0.028 Uiso calc 1 . .
H H11C 0.056734 0.227528 0.146391 0.028 Uiso calc 1 . .
C C12 0.2395(3) 0.4356(2) 0.36375(18) 0.0192(4) Uani d 1 . .
H H12A 0.294950 0.441402 0.298285 0.029 Uiso calc 1 . .
H H12B 0.321044 0.453291 0.435083 0.029 Uiso calc 1 . .
H H12C 0.180728 0.517607 0.380378 0.029 Uiso calc 1 . .
C C13 0.0194(3) 0.2785(2) 0.42887(18) 0.0200(4) Uani d 1 . .
H H13A 0.095897 0.310702 0.505547 0.030 Uiso calc 1 . .
H H13B -0.055894 0.173395 0.413300 0.030 Uiso calc 1 . .
H H13C -0.043387 0.356352 0.431261 0.030 Uiso calc 1 . .
C C21 0.0403(2) -0.1412(2) 0.10879(16) 0.0168(4) Uani d 1 . .
H H21A -0.044660 -0.243312 0.076309 0.025 Uiso calc 1 . .
H H21B 0.136711 -0.151025 0.074283 0.025 Uiso calc 1 . .
H H21C -0.002069 -0.058982 0.089049 0.025 Uiso calc 1 . .
C C22 -0.0668(3) -0.1054(2) 0.29582(19) 0.0202(4) Uani d 1 . .
H H22A -0.134025 -0.216395 0.266777 0.030 Uiso calc 1 . .
H H22B -0.129498 -0.039380 0.270205 0.030 Uiso calc 1 . .
H H22C -0.036434 -0.067401 0.382994 0.030 Uiso calc 1 . .
C C23 0.1666(3) -0.2184(2) 0.27418(17) 0.0169(4) Uani d 1 . .
H H23A 0.191786 -0.193494 0.360662 0.025 Uiso calc 1 . .
H H23B 0.267939 -0.215856 0.244147 0.025 Uiso calc 1 . .
H H23C 0.089573 -0.324714 0.236401 0.025 Uiso calc 1 . .
C C31 0.3485(3) 0.1787(2) 0.11975(16) 0.0163(4) Uani d 1 . .
H H31A 0.439144 0.190646 0.078153 0.024 Uiso calc 1 . .
H H31B 0.313906 0.276878 0.140200 0.024 Uiso calc 1 . .
H H31C 0.256104 0.089492 0.067927 0.024 Uiso calc 1 . .
C C32 0.5508(2) 0.2864(2) 0.31569(18) 0.0174(4) Uani d 1 . .
H H32A 0.590922 0.263261 0.386809 0.026 Uiso calc 1 . .
H H32B 0.514561 0.383441 0.339413 0.026 Uiso calc 1 . .
H H32C 0.639240 0.301838 0.272617 0.026 Uiso calc 1 . .
C C33 0.4723(2) -0.0006(2) 0.20037(17) 0.0156(4) Uani d 1 . .
H H33A 0.567529 0.022387 0.164807 0.023 Uiso calc 1 . .
H H33B 0.386675 -0.091506 0.142802 0.023 Uiso calc 1 . .
H H33C 0.505082 -0.026062 0.271857 0.023 Uiso calc 1 . .
Au Au2 0.500000 0.500000 1.000000 0.01173(3) Uani d 1 . .
Cl Cl1 0.47385(6) 0.37675(5) 0.80089(4) 0.01857(9) Uani d 1 . .
Cl Cl2 0.26132(6) 0.56585(6) 0.96144(5) 0.02260(10) Uani d 1 . .

loop_
_atom_site_aniso_label
_atom_site_aniso_U_11
_atom_site_aniso_U_22
_atom_site_aniso_U_33
_atom_site_aniso_U_12
_atom_site_aniso_U_13
_atom_site_aniso_U_23
Au1 0.01493(6) 0.01813(5) 0.01024(5) 0.00713(4) -0.00002(3) 0.00674(4)
P1 0.0118(2) 0.01147(18) 0.00798(18) 0.00499(16) 0.00147(15) 0.00387(15)
S1 0.0196(3) 0.0211(2) 0.00863(18) 0.01049(18) 0.00142(16) 0.00501(16)
C1 0.0176(10) 0.0159(8) 0.0132(8) 0.0105(7) 0.0041(7) 0.0063(6)
C2 0.0130(10) 0.0138(7) 0.0131(8) 0.0037(6) 0.0016(6) 0.0053(6)
C3 0.0146(10) 0.0129(7) 0.0118(7) 0.0043(7) 0.0038(6) 0.0043(6)
C11 0.0186(11) 0.0247(9) 0.0178(9) 0.0128(8) 0.0013(7) 0.0103(7)
C12 0.0254(12) 0.0135(8) 0.0195(9) 0.0086(7) 0.0043(8) 0.0045(7)
C13 0.0245(12) 0.0253(9) 0.0179(9) 0.0165(8) 0.0097(8) 0.0091(7)
C21 0.0178(11) 0.0161(8) 0.0129(8) 0.0020(7) -0.0006(7) 0.0033(6)
C22 0.0156(11) 0.0232(9) 0.0237(10) 0.0048(8) 0.0068(8) 0.0104(8)
C23 0.0201(11) 0.0130(8) 0.0186(9) 0.0042(7) 0.0029(7) 0.0078(7)
C31 0.0198(11) 0.0169(8) 0.0138(8) 0.0048(7) 0.0048(7) 0.0074(7)
C32 0.0133(10) 0.0163(8) 0.0192(9) 0.0012(7) 0.0010(7) 0.0043(7)
C33 0.0145(10) 0.0170(8) 0.0170(8) 0.0071(7) 0.0049(7) 0.0057(7)
Au2 0.01168(6) 0.00828(5) 0.01555(5) 0.00233(3) 0.00367(3) 0.00448(3)
Cl1 0.0220(3) 0.01572(19) 0.0169(2) 0.00531(17) 0.00461(17) 0.00374(15)
Cl2 0.0178(3) 0.0207(2) 0.0266(2) 0.00959(18) 0.00110(18) 0.00259(18)

loop_
_atom_type_symbol
_atom_type_description
_atom_type_scat_dispersion_real
_atom_type_scat_dispersion_imag
_atom_type_scat_source
C C 0.0033 0.0016 'International Tables Vol C Tables 4.2.6.8 and 6.1.1.4'
H H 0.0000 0.0000 'International Tables Vol C Tables 4.2.6.8 and 6.1.1.4'
P P 0.1023 0.0942 'International Tables Vol C Tables 4.2.6.8 and 6.1.1.4'
S S 0.1246 0.1234 'International Tables Vol C Tables 4.2.6.8 and 6.1.1.4'
Cl Cl 0.1484 0.1585 'International Tables Vol C Tables 4.2.6.8 and 6.1.1.4'
Au Au -2.0133 8.8022 'International Tables Vol C Tables 4.2.6.8 and 6.1.1.4'

loop_
_geom_angle_atom_site_label_1
_geom_angle_atom_site_label_2
_geom_angle_atom_site_label_3
_geom_angle_site_symmetry_1
_geom_angle_site_symmetry_3
_geom_angle
_geom_angle_publ_flag
S1 Au1 S1 . 2_656 180.0 y
C2 P1 C3 . . 111.14(8) ?
C2 P1 C1 . . 111.01(9) ?
C3 P1 C1 . . 111.40(8) ?
C2 P1 S1 . . 110.51(6) ?
C3 P1 S1 . . 110.85(6) ?
C1 P1 S1 . . 101.57(6) y
P1 S1 Au1 . . 107.87(2) y
C12 C1 C11 . . 108.62(15) ?
C12 C1 C13 . . 106.15(15) ?
C11 C1 C13 . . 108.74(16) ?
C12 C1 P1 . . 109.58(13) ?
C11 C1 P1 . . 112.97(12) ?
C13 C1 P1 . . 110.54(12) ?
C22 C2 C21 . . 108.92(16) ?
C22 C2 C23 . . 105.94(15) ?
C21 C2 C23 . . 108.80(15) ?
C22 C2 P1 . . 109.76(13) ?
C21 C2 P1 . . 112.22(12) ?
C23 C2 P1 . . 110.98(13) ?
C33 C3 C31 . . 108.25(14) ?
C33 C3 C32 . . 106.34(16) ?
C31 C3 C32 . . 109.41(15) ?
C33 C3 P1 . . 110.79(12) ?
C31 C3 P1 . . 111.87(13) ?
C32 C3 P1 . . 110.02(12) ?
C1 C11 H11A . . 109.5 ?
C1 C11 H11B . . 109.5 ?
H11A C11 H11B . . 109.5 ?
C1 C11 H11C . . 109.5 ?
H11A C11 H11C . . 109.5 ?
H11B C11 H11C . . 109.5 ?
C1 C12 H12A . . 109.5 ?
C1 C12 H12B . . 109.5 ?
H12A C12 H12B . . 109.5 ?
C1 C12 H12C . . 109.5 ?
H12A C12 H12C . . 109.5 ?
H12B C12 H12C . . 109.5 ?
C1 C13 H13A . . 109.5 ?
C1 C13 H13B . . 109.5 ?
H13A C13 H13B . . 109.5 ?
C1 C13 H13C . . 109.5 ?
H13A C13 H13C . . 109.5 ?
H13B C13 H13C . . 109.5 ?
C2 C21 H21A . . 109.5 ?
C2 C21 H21B . . 109.5 ?
H21A C21 H21B . . 109.5 ?
C2 C21 H21C . . 109.5 ?
H21A C21 H21C . . 109.5 ?
H21B C21 H21C . . 109.5 ?
C2 C22 H22A . . 109.5 ?
C2 C22 H22B . . 109.5 ?
H22A C22 H22B . . 109.5 ?
C2 C22 H22C . . 109.5 ?
H22A C22 H22C . . 109.5 ?
H22B C22 H22C . . 109.5 ?
C2 C23 H23A . . 109.5 ?
C2 C23 H23B . . 109.5 ?
H23A C23 H23B . . 109.5 ?
C2 C23 H23C . . 109.5 ?
H23A C23 H23C . . 109.5 ?
H23B C23 H23C . . 109.5 ?
C3 C31 H31A . . 109.5 ?
C3 C31 H31B . . 109.5 ?
H31A C31 H31B . . 109.5 ?
C3 C31 H31C . . 109.5 ?
H31A C31 H31C . . 109.5 ?
H31B C31 H31C . . 109.5 ?
C3 C32 H32A . . 109.5 ?
C3 C32 H32B . . 109.5 ?
H32A C32 H32B . . 109.5 ?
C3 C32 H32C . . 109.5 ?
H32A C32 H32C . . 109.5 ?
H32B C32 H32C . . 109.5 ?
C3 C33 H33A . . 109.5 ?
C3 C33 H33B . . 109.5 ?
H33A C33 H33B . . 109.5 ?
C3 C33 H33C . . 109.5 ?
H33A C33 H33C . . 109.5 ?
H33B C33 H33C . . 109.5 ?
Cl1 Au2 Cl1 2_667 . 180.0 y
Cl1 Au2 Cl2 2_667 . 90.336(18) ?
Cl1 Au2 Cl2 . . 89.664(18) y
Cl1 Au2 Cl2 2_667 2_667 89.664(18) ?
Cl1 Au2 Cl2 . 2_667 90.336(18) y
Cl2 Au2 Cl2 . 2_667 180.0 y

loop_
_geom_bond_atom_site_label_1
_geom_bond_atom_site_label_2
_geom_bond_site_symmetry_2
_geom_bond_distance
_geom_bond_publ_flag
Au1 S1 . 2.2889(5) y
Au1 S1 2_656 2.2889(5) ?
P1 C2 . 1.8939(19) ?
P1 C3 . 1.9024(19) ?
P1 C1 . 1.9036(18) ?
P1 S1 . 2.0374(6) y
C1 C12 . 1.536(3) ?
C1 C11 . 1.537(3) ?
C1 C13 . 1.550(3) ?
C2 C22 . 1.535(3) ?
C2 C21 . 1.538(2) ?
C2 C23 . 1.538(2) ?
C3 C33 . 1.538(2) ?
C3 C31 . 1.539(2) ?
C3 C32 . 1.540(3) ?
C11 H11A . 0.9800 ?
C11 H11B . 0.9800 ?
C11 H11C . 0.9800 ?
C12 H12A . 0.9800 ?
C12 H12B . 0.9800 ?
C12 H12C . 0.9800 ?
C13 H13A . 0.9800 ?
C13 H13B . 0.9800 ?
C13 H13C . 0.9800 ?
C21 H21A . 0.9800 ?
C21 H21B . 0.9800 ?
C21 H21C . 0.9800 ?
C22 H22A . 0.9800 ?
C22 H22B . 0.9800 ?
C22 H22C . 0.9800 ?
C23 H23A . 0.9800 ?
C23 H23B . 0.9800 ?
C23 H23C . 0.9800 ?
C31 H31A . 0.9800 ?
C31 H31B . 0.9800 ?
C31 H31C . 0.9800 ?
C32 H32A . 0.9800 ?
C32 H32B . 0.9800 ?
C32 H32C . 0.9800 ?
C33 H33A . 0.9800 ?
C33 H33B . 0.9800 ?
C33 H33C . 0.9800 ?
Au2 Cl1 2_667 2.2802(5) ?
Au2 Cl1 . 2.2802(5) y
Au2 Cl2 . 2.2836(5) y
Au2 Cl2 2_667 2.2836(5) ?

loop_
_geom_hbond_atom_site_label_D
_geom_hbond_atom_site_label_H
_geom_hbond_atom_site_label_A
_geom_hbond_site_symmetry_A
_geom_hbond_distance_DH
_geom_hbond_distance_HA
_geom_hbond_distance_DA
_geom_hbond_angle_DHA
_geom_hbond_publ_flag
C23 H23A Au1 . 0.98 2.81 3.421(2) 121.2 yes
C33 H33C Au1 . 0.98 2.69 3.5832(19) 151.3 yes
C13 H13A S1 . 0.98 2.66 3.164(2) 111.9 yes
C32 H32A S1 . 0.98 2.87 3.353(2) 111.1 yes
C12 H12A Cl1 2_666 0.98 2.91 3.786(2) 149.6 yes
C22 H22A Cl1 2_556 0.98 2.83 3.607(2) 136.3 yes
C23 H23B Cl1 2_656 0.98 2.94 3.782(2) 145.1 yes

loop_
_geom_torsion_atom_site_label_1
_geom_torsion_atom_site_label_2
_geom_torsion_atom_site_label_3
_geom_torsion_atom_site_label_4
_geom_torsion_site_symmetry_1
_geom_torsion_site_symmetry_2
_geom_torsion_site_symmetry_3
_geom_torsion_site_symmetry_4
_geom_torsion
_geom_torsion_publ_flag
C2 P1 S1 Au1 . . . . 69.57(7) ?
C3 P1 S1 Au1 . . . . -54.11(6) ?
C1 P1 S1 Au1 . . . . -172.57(6) y
C2 P1 C1 C12 . . . . -168.83(12) ?
C3 P1 C1 C12 . . . . -44.40(15) ?
S1 P1 C1 C12 . . . . 73.67(13) ?
C2 P1 C1 C11 . . . . -47.57(16) ?
C3 P1 C1 C11 . . . . 76.86(15) ?
S1 P1 C1 C11 . . . . -165.08(13) ?
C2 P1 C1 C13 . . . . 74.52(15) ?
C3 P1 C1 C13 . . . . -161.04(13) ?
S1 P1 C1 C13 . . . . -42.98(14) ?
C3 P1 C2 C22 . . . . -167.85(12) ?
C1 P1 C2 C22 . . . . -43.27(15) ?
S1 P1 C2 C22 . . . . 68.64(13) ?
C3 P1 C2 C21 . . . . -46.59(15) ?
C1 P1 C2 C21 . . . . 77.99(15) ?
S1 P1 C2 C21 . . . . -170.10(11) ?
C3 P1 C2 C23 . . . . 75.38(14) ?
C1 P1 C2 C23 . . . . -160.04(12) ?
S1 P1 C2 C23 . . . . -48.13(14) ?
C2 P1 C3 C33 . . . . -42.58(15) ?
C1 P1 C3 C33 . . . . -166.94(12) ?
S1 P1 C3 C33 . . . . 80.74(13) ?
C2 P1 C3 C31 . . . . 78.30(14) ?
C1 P1 C3 C31 . . . . -46.06(14) ?
S1 P1 C3 C31 . . . . -158.38(11) ?
C2 P1 C3 C32 . . . . -159.88(12) ?
C1 P1 C3 C32 . . . . 75.76(14) ?
S1 P1 C3 C32 . . . . -36.56(13) ?
